data_2203558
loop_
_publ_author_name
'S. Ramaswamy'
'B. Sridhar'
'V. Ramakrishnan'
'R. K. Rajaram'

_publ_section_title
;
 Bis(<small>L</small>-ornithinium) chloride nitrate sulfate
;
_journal_issue 5
_journal_name_full 'Acta Crystallographica Section E'
_journal_page_first o768
_journal_page_last o770
_journal_paper_doi 10.1107/S1600536804007238
_journal_volume 60
_journal_year 2004
_chemical_formula_iupac '2C5 H14 N2 O2 2+, Cl 1-, N O3 1-, S O4 2-'
_chemical_formula_moiety '2C5 H14 N2 O2 2+, Cl 1-, N O3 1-, S O4 2-'
_chemical_formula_sum 'C10 H28 Cl N5 O11 S'
_chemical_formula_weight 461.88
_chemical_name_common 'Bis(L-ornithinium) chloride  nitrate sulfate'
_chemical_name_systematic
;
Bis(L-ornithinium) chlorid nitrate sulfate
;
_space_group_IT_number 5
_symmetry_cell_setting monoclinic
_symmetry_space_group_name_Hall 'C 2y'
_symmetry_space_group_name_H-M 'C 1 2 1'
_atom_sites_solution_hydrogens geom
_atom_sites_solution_primary direct
_atom_sites_solution_secondary difmap
_audit_creation_method SHELXL-97
_cell_angle_alpha 90.00
_cell_angle_beta 125.350(14)
_cell_angle_gamma 90.00
_cell_formula_units_Z 2
_cell_length_a 13.872(5)
_cell_length_b 9.578(6)
_cell_length_c 9.1780(10)
_cell_measurement_reflns_used 25
_cell_measurement_temperature 293(2)
_cell_measurement_theta_max 14.29
_cell_measurement_theta_min 9.24
_cell_volume 994.6(7)
_computing_cell_refinement 'CAD-4 Express (Enraf Nonius, 1994)'
_computing_data_collection 'CAD-4 Express (Enraf Nonius, 1994)'
_computing_data_reduction 'XCAD4 (Harms & Wocadlo, 1995)'
_computing_molecular_graphics 'PLATON (Spek, 1999)'
_computing_publication_material 'SHELXL97 (Sheldrick, 1997)'
_computing_structure_refinement 'SHELXL97 (Sheldrick, 1997)'
_computing_structure_solution 'SHELXS97 (Sheldrick, 1990)'
_diffrn_ambient_temperature 293(2)
_diffrn_measured_fraction_theta_full 1.000
_diffrn_measured_fraction_theta_max 1.000
_diffrn_measurement_device_type 'MACH3-Nonius sealed tube'
_diffrn_measurement_method \w-2\q
_diffrn_radiation_monochromator graphite
_diffrn_radiation_source 'fine-focus sealed tube'
_diffrn_radiation_type MoK\a
_diffrn_radiation_wavelength 0.71073
_diffrn_reflns_av_R_equivalents 0.0206
_diffrn_reflns_av_sigmaI/netI 0.0259
_diffrn_reflns_limit_h_max 15
_diffrn_reflns_limit_h_min -17
_diffrn_reflns_limit_k_max 12
_diffrn_reflns_limit_k_min -1
_diffrn_reflns_limit_l_max 11
_diffrn_reflns_limit_l_min -1
_diffrn_reflns_number 1524
_diffrn_reflns_theta_full 26.94
_diffrn_reflns_theta_max 26.94
_diffrn_reflns_theta_min 2.72
_diffrn_standards_decay_% 0
_diffrn_standards_interval_time 60
_diffrn_standards_number 3
_exptl_absorpt_coefficient_mu 0.362
_exptl_absorpt_correction_T_max 0.9988
_exptl_absorpt_correction_T_min 0.9024
_exptl_absorpt_correction_type psi-scan
_exptl_absorpt_process_details '[North et al., 1968]'
_exptl_crystal_colour colorless
_exptl_crystal_density_diffrn 1.542
_exptl_crystal_density_meas 1.540
_exptl_crystal_density_method 'Flotation technique using mixture of carbon tetrachloride and xylene'
_exptl_crystal_description block
_exptl_crystal_F_000 488
_exptl_crystal_size_max 0.3
_exptl_crystal_size_mid 0.2
_exptl_crystal_size_min 0.15
_refine_diff_density_max 0.296
_refine_diff_density_min -0.292
_refine_ls_abs_structure_details 'Flack (1983), 214 Friedels pairs'
_refine_ls_abs_structure_Flack 0.01(13)
_refine_ls_extinction_method none
_refine_ls_goodness_of_fit_ref 1.182
_refine_ls_hydrogen_treatment mixed
_refine_ls_matrix_type full
_refine_ls_number_parameters 133
_refine_ls_number_reflns 1288
_refine_ls_number_restraints 1
_refine_ls_restrained_S_all 1.181
_refine_ls_R_factor_all 0.0514
_refine_ls_R_factor_gt 0.0383
_refine_ls_shift/su_max 0.000
_refine_ls_shift/su_mean 0.000
_refine_ls_structure_factor_coef Fsqd
_refine_ls_weighting_details 'calc w = 1/[\s^2^(Fo^2^)+(0.0351P)^2^+1.3881P] where P = (Fo^2^+2Fc^2^)/3'
_refine_ls_weighting_scheme calc
_refine_ls_wR_factor_gt 0.0855
_refine_ls_wR_factor_ref 0.0970
_reflns_number_gt 1125
_reflns_number_total 1288
_reflns_threshold_expression I>2\s(I)
_cod_data_source_file ci6349.cif
_cod_data_source_block I
_cod_depositor_comments
;
The following automatic conversions were performed:
'_symmetry_cell_setting' value 'Monoclinic' changed to 'monoclinic'
according to '/home/saulius/struct/CIF-dictionaries/cif_core.dic'
dictionary named 'cif_core.dic' version 2.4.1 from 2010-06-29.

Automatic conversion script
Id: cif_fix_enum 1527 2010-12-29 10:47:43Z saulius 

The following automatic conversions were performed:

'_symmetry_cell_setting' value 'Monoclinic' changed to 'monoclinic'
according to /home/saulius/struct/CIF-dictionaries/cif_core.dic
dictionary named 'cif_core.dic' version 2.4.1 from 2010-06-29.

Automatic conversion script
Id: cif_fix_values 1715 2011-07-08 13:25:40Z adriana 
;
_cod_original_sg_symbol_H-M 'C 2'
_cod_database_code 2203558

loop_
_symmetry_equiv_pos_as_xyz
'x, y, z'
'-x, y, -z'
'x+1/2, y+1/2, z'
'-x+1/2, y+1/2, -z'

loop_
_atom_site_label
_atom_site_fract_x
_atom_site_fract_y
_atom_site_fract_z
_atom_site_U_iso_or_equiv
_atom_site_adp_type
_atom_site_calc_flag
_atom_site_refinement_flags
_atom_site_occupancy
_atom_site_type_symbol
O1A 0.7128(3) -0.3802(3) 0.3590(4) 0.0386(8) Uani d . 1 O
O1B 0.5376(2) -0.2727(4) 0.2054(4) 0.0372(7) Uani d . 1 O
H1 0.507(4) -0.358(6) 0.174(6) 0.041(14) Uiso d . 1 H
C1 0.6545(3) -0.2753(4) 0.3167(5) 0.0243(8) Uani d . 1 C
C2 0.7064(3) -0.1302(4) 0.3816(5) 0.0253(9) Uani d . 1 C
H2 0.6732 -0.0891 0.4415 0.030 Uiso calc R 1 H
N1 0.8367(3) -0.1465(4) 0.5155(4) 0.0303(8) Uani d . 1 N
H1D 0.8674 -0.1878 0.4641 0.046 Uiso calc R 1 H
H1B 0.8507 -0.1987 0.6061 0.046 Uiso calc R 1 H
H1C 0.8696 -0.0629 0.5559 0.046 Uiso calc R 1 H
C3 0.6782(3) -0.0345(4) 0.2295(5) 0.0295(9) Uani d . 1 C
H3A 0.7185 0.0537 0.2796 0.035 Uiso calc R 1 H
H3B 0.5939 -0.0158 0.1557 0.035 Uiso calc R 1 H
C4 0.7130(3) -0.0921(5) 0.1101(5) 0.0289(8) Uani d . 1 C
H4A 0.7978 -0.1065 0.1806 0.035 Uiso calc R 1 H
H4B 0.6747 -0.1815 0.0609 0.035 Uiso calc R 1 H
C5 0.6766(4) 0.0089(5) -0.0401(5) 0.0378(10) Uani d . 1 C
H5A 0.5937 0.0320 -0.1001 0.045 Uiso calc R 1 H
H5B 0.7218 0.0943 0.0099 0.045 Uiso calc R 1 H
N2 0.6946(3) -0.0470(5) -0.1724(4) 0.0392(9) Uani d . 1 N
H2A 0.6726 0.0167 -0.2570 0.059 Uiso calc R 1 H
H2B 0.6514 -0.1239 -0.2217 0.059 Uiso calc R 1 H
H2C 0.7706 -0.0674 -0.1186 0.059 Uiso calc R 1 H
Cl1 0.5000 -0.86710(18) 0.5000 0.0425(4) Uani d S 1 Cl
N3 1.0000 -0.8399(6) 0.5000 0.0340(12) Uani d S 1 N
O1 1.0000 -0.9673(6) 0.5000 0.0615(16) Uani d S 1 O
O2 0.9061(4) -0.7758(6) 0.4130(6) 0.0829(16) Uani d . 1 O
S1 0.5000 -0.60577(15) 0.0000 0.0265(3) Uani d S 1 S
O3 0.5986(3) -0.6916(4) 0.1386(4) 0.0419(8) Uani d . 1 O
O4 0.4534(2) -0.5163(4) 0.0774(4) 0.0364(7) Uani d . 1 O

loop_
_atom_site_aniso_label
_atom_site_aniso_U_11
_atom_site_aniso_U_22
_atom_site_aniso_U_33
_atom_site_aniso_U_12
_atom_site_aniso_U_13
_atom_site_aniso_U_23
O1A 0.0293(15) 0.0269(16) 0.0448(17) 0.0000(14) 0.0130(13) -0.0001(15)
O1B 0.0244(13) 0.0298(17) 0.0392(17) -0.0022(14) 0.0081(12) -0.0067(15)
C1 0.0279(18) 0.025(2) 0.0208(16) -0.0048(18) 0.0147(15) -0.0030(16)
C2 0.0260(16) 0.027(2) 0.0220(15) 0.0000(16) 0.0131(14) -0.0007(15)
N1 0.0266(15) 0.0306(19) 0.0211(14) -0.0045(14) 0.0064(12) -0.0030(13)
C3 0.0279(17) 0.027(2) 0.0276(18) 0.0002(18) 0.0128(15) 0.0023(18)
C4 0.0302(17) 0.031(2) 0.0223(16) -0.0014(19) 0.0132(14) 0.0072(18)
C5 0.041(2) 0.044(3) 0.031(2) 0.000(2) 0.0224(19) 0.009(2)
N2 0.0373(17) 0.054(3) 0.0284(17) 0.004(2) 0.0204(15) 0.0075(18)
Cl1 0.0271(8) 0.0399(10) 0.0446(9) 0.000 0.0116(7) 0.000
N3 0.034(3) 0.031(3) 0.048(3) 0.000 0.030(3) 0.000
O1 0.065(3) 0.035(3) 0.102(4) 0.000 0.058(3) 0.000
O2 0.077(3) 0.094(4) 0.108(3) 0.048(3) 0.071(3) 0.054(3)
S1 0.0263(6) 0.0247(7) 0.0186(6) 0.000 0.0072(5) 0.000
O3 0.0468(17) 0.0401(19) 0.0228(13) 0.0164(16) 0.0109(13) 0.0069(14)
O4 0.0292(13) 0.0411(18) 0.0411(15) -0.0060(14) 0.0215(13) -0.0115(15)

loop_
_atom_type_symbol
_atom_type_description
_atom_type_scat_dispersion_real
_atom_type_scat_dispersion_imag
_atom_type_scat_source
C C 0.0033 0.0016 'International Tables Vol C Tables 4.2.6.8 and 6.1.1.4'
H H 0.0000 0.0000 'International Tables Vol C Tables 4.2.6.8 and 6.1.1.4'
N N 0.0061 0.0033 'International Tables Vol C Tables 4.2.6.8 and 6.1.1.4'
O O 0.0106 0.0060 'International Tables Vol C Tables 4.2.6.8 and 6.1.1.4'
S S 0.1246 0.1234 'International Tables Vol C Tables 4.2.6.8 and 6.1.1.4'
Cl Cl 0.1484 0.1585 'International Tables Vol C Tables 4.2.6.8 and 6.1.1.4'

loop_
_geom_angle_atom_site_label_1
_geom_angle_atom_site_label_2
_geom_angle_atom_site_label_3
_geom_angle_site_symmetry_1
_geom_angle_site_symmetry_3
_geom_angle
_geom_angle_publ_flag
C1 O1B H1 . . 112(3) ?
O1A C1 O1B . . 123.9(4) y
O1A C1 C2 . . 124.0(3) y
O1B C1 C2 . . 112.1(3) y
N1 C2 C1 . . 107.5(3) ?
N1 C2 C3 . . 111.4(3) ?
C1 C2 C3 . . 112.3(3) ?
N1 C2 H2 . . 108.5 ?
C1 C2 H2 . . 108.5 ?
C3 C2 H2 . . 108.5 ?
C2 N1 H1D . . 109.5 ?
C2 N1 H1B . . 109.5 ?
H1D N1 H1B . . 109.5 ?
C2 N1 H1C . . 109.5 ?
H1D N1 H1C . . 109.5 ?
H1B N1 H1C . . 109.5 ?
C2 C3 C4 . . 114.8(3) ?
C2 C3 H3A . . 108.6 ?
C4 C3 H3A . . 108.6 ?
C2 C3 H3B . . 108.6 ?
C4 C3 H3B . . 108.6 ?
H3A C3 H3B . . 107.5 ?
C5 C4 C3 . . 110.1(4) ?
C5 C4 H4A . . 109.6 ?
C3 C4 H4A . . 109.6 ?
C5 C4 H4B . . 109.6 ?
C3 C4 H4B . . 109.6 ?
H4A C4 H4B . . 108.1 ?
N2 C5 C4 . . 113.1(4) ?
N2 C5 H5A . . 109.0 ?
C4 C5 H5A . . 109.0 ?
N2 C5 H5B . . 109.0 ?
C4 C5 H5B . . 109.0 ?
H5A C5 H5B . . 107.8 ?
C5 N2 H2A . . 109.5 ?
C5 N2 H2B . . 109.5 ?
H2A N2 H2B . . 109.5 ?
C5 N2 H2C . . 109.5 ?
H2A N2 H2C . . 109.5 ?
H2B N2 H2C . . 109.5 ?
O1 N3 O2 . . 120.0(4) ?
O1 N3 O2 . 2_756 120.0(4) ?
O2 N3 O2 . 2_756 119.9(7) ?
O3 S1 O3 2_655 . 111.8(3) ?
O3 S1 O4 2_655 . 107.10(17) ?
O3 S1 O4 . . 110.81(17) ?
O3 S1 O4 2_655 2_655 110.81(17) ?
O3 S1 O4 . 2_655 107.10(17) ?
O4 S1 O4 . 2_655 109.2(3) ?

loop_
_geom_bond_atom_site_label_1
_geom_bond_atom_site_label_2
_geom_bond_site_symmetry_2
_geom_bond_distance
_geom_bond_publ_flag
O1A C1 . 1.205(5) y
O1B C1 . 1.325(4) y
O1B H1 . 0.89(6) ?
C1 C2 . 1.519(5) ?
C2 N1 . 1.494(4) ?
C2 C3 . 1.520(5) ?
C2 H2 . 0.9800 ?
N1 H1D . 0.8900 ?
N1 H1B . 0.8900 ?
N1 H1C . 0.8900 ?
C3 C4 . 1.533(5) ?
C3 H3A . 0.9700 ?
C3 H3B . 0.9700 ?
C4 C5 . 1.512(6) ?
C4 H4A . 0.9700 ?
C4 H4B . 0.9700 ?
C5 N2 . 1.474(6) ?
C5 H5A . 0.9700 ?
C5 H5B . 0.9700 ?
N2 H2A . 0.8900 ?
N2 H2B . 0.8900 ?
N2 H2C . 0.8900 ?
N3 O1 . 1.220(8) y
N3 O2 . 1.228(5) y
N3 O2 2_756 1.228(5) ?
S1 O3 2_655 1.466(3) ?
S1 O3 . 1.466(3) y
S1 O4 . 1.479(3) y
S1 O4 2_655 1.479(3) ?

loop_
_geom_hbond_atom_site_label_D
_geom_hbond_atom_site_label_H
_geom_hbond_atom_site_label_A
_geom_hbond_site_symmetry_A
_geom_hbond_distance_DH
_geom_hbond_distance_HA
_geom_hbond_distance_DA
_geom_hbond_angle_DHA
O1B H1 O4 . 0.89(6) 1.69(6) 2.569(5) 167(5)
N1 H1B O3 4_656 0.89 2.02 2.788(4) 144
N1 H1C O1 1_565 0.89 2.33 2.911(5) 123
N1 H1C O1A 4_656 0.89 2.45 3.036(5) 124
N1 H1D Cl1 3 0.89 2.40 3.160(4) 144
N2 H2A Cl1 1_564 0.89 2.40 3.147(4) 141
N2 H2B O2 4_655 0.89 2.05 2.839(6) 147
N2 H2C O4 3 0.89 2.15 2.951(5) 149
N2 H2C O3 4_655 0.89 2.26 3.036(5) 145

loop_
_geom_torsion_atom_site_label_1
_geom_torsion_atom_site_label_2
_geom_torsion_atom_site_label_3
_geom_torsion_atom_site_label_4
_geom_torsion
_geom_torsion_publ_flag
O1A C1 C2 N1 -5.3(5) y
O1B C1 C2 N1 175.9(3) ?
O1A C1 C2 C3 117.5(4) ?
O1B C1 C2 C3 -61.3(4) ?
N1 C2 C3 C4 66.7(4) y
C1 C2 C3 C4 -53.9(4) ?
C2 C3 C4 C5 177.8(3) y
C3 C4 C5 N2 -173.2(3) y
